data_7015506
loop_
_publ_author_name
'Kritchenkov, Andreii S.'
'Bokach, Nadezhda A.'
'Haukka, Matti'
'Kukushkin, Vadim Yu'

_publ_section_title
;
 Unexpectedly efficient activation of push-pull nitriles by a Pt(II)
 center toward dipolar cycloaddition of Z-nitrones.
;
_journal_issue 16
_journal_name_full 'Dalton transactions (Cambridge, England : 2003)'
_journal_page_first 4175
_journal_page_last 4182
_journal_paper_doi 10.1039/c0dt01689f
_journal_volume 40
_journal_year 2011
_chemical_formula_moiety 'C24 H34 Cl2 N6 O2 Pt'
_chemical_formula_sum 'C30 H42 Cl2 N6 O2 Pt'
_chemical_formula_weight 784.69
_chemical_name_systematic
;
?
;
_space_group_IT_number 14
_symmetry_cell_setting monoclinic
_symmetry_space_group_name_Hall '-P 2yn'
_symmetry_space_group_name_H-M 'P 1 21/n 1'
_atom_sites_solution_hydrogens geom
_atom_sites_solution_primary direct
_atom_sites_solution_secondary difmap
_audit_creation_method SHELXL-97
_cell_angle_alpha 90.00
_cell_angle_beta 96.1540(11)
_cell_angle_gamma 90.00
_cell_formula_units_Z 4
_cell_length_a 9.6768(2)
_cell_length_b 12.1702(2)
_cell_length_c 26.9509(3)
_cell_measurement_reflns_used 11953
_cell_measurement_temperature 100(2)
_cell_measurement_theta_max 27.48
_cell_measurement_theta_min 1.00
_cell_volume 3155.68(9)
_computing_cell_refinement 'Denzo/Scalepack (Otwinowski & Minor, 1997)'
_computing_data_collection 'Collect (Bruker AXS BV, 1997-2008)'
_computing_data_reduction 'Denzo/Scalepack (Otwinowski & Minor, 1997)'
_computing_molecular_graphics 'Diamond v.3.2c (Brandenburg, 2009)'
_computing_publication_material 'SHELXL-97 (Sheldrick, 2008)'
_computing_structure_refinement 'SHELXL-97 (Sheldrick, 2008)'
_computing_structure_solution 'SIR2004 (Burla et al., 2005)'
_diffrn_ambient_temperature 100(2)
_diffrn_detector_area_resol_mean 9
_diffrn_measured_fraction_theta_full 0.996
_diffrn_measured_fraction_theta_max 0.996
_diffrn_measurement_device '95mm CCD camera on \k-goniostat'
_diffrn_measurement_device_type 'Nonius KappaCCD'
_diffrn_measurement_method '\f scans and \w scans with \k offset'
_diffrn_radiation_monochromator 'horizontally mounted graphite crystal'
_diffrn_radiation_source 'fine-focus sealed tube'
_diffrn_radiation_type MoK\a
_diffrn_radiation_wavelength 0.71073
_diffrn_reflns_av_R_equivalents 0.0556
_diffrn_reflns_av_sigmaI/netI 0.0535
_diffrn_reflns_limit_h_max 13
_diffrn_reflns_limit_h_min -13
_diffrn_reflns_limit_k_max 17
_diffrn_reflns_limit_k_min -17
_diffrn_reflns_limit_l_max 37
_diffrn_reflns_limit_l_min -37
_diffrn_reflns_number 44178
_diffrn_reflns_theta_full 30.06
_diffrn_reflns_theta_max 30.06
_diffrn_reflns_theta_min 2.98
_exptl_absorpt_coefficient_mu 4.653
_exptl_absorpt_correction_T_max 0.7318
_exptl_absorpt_correction_T_min 0.5144
_exptl_absorpt_correction_type multi-scan
_exptl_absorpt_process_details 'SADABS-2008/1 (Sheldrick, 2008)'
_exptl_crystal_colour yellow
_exptl_crystal_density_diffrn 1.652
_exptl_crystal_density_method 'not measured'
_exptl_crystal_description block
_exptl_crystal_F_000 1568
_exptl_crystal_size_max 0.21
_exptl_crystal_size_mid 0.19
_exptl_crystal_size_min 0.08
_refine_diff_density_max 1.361
_refine_diff_density_min -1.167
_refine_diff_density_rms 0.147
_refine_ls_extinction_method none
_refine_ls_goodness_of_fit_ref 1.037
_refine_ls_hydrogen_treatment constr
_refine_ls_matrix_type full
_refine_ls_number_parameters 374
_refine_ls_number_reflns 9211
_refine_ls_number_restraints 0
_refine_ls_restrained_S_all 1.037
_refine_ls_R_factor_all 0.0530
_refine_ls_R_factor_gt 0.0313
_refine_ls_shift/su_max 0.002
_refine_ls_shift/su_mean 0.000
_refine_ls_structure_factor_coef Fsqd
_refine_ls_weighting_details 'calc w=1/[\s^2^(Fo^2^)+(0.0199P)^2^+2.3980P] where P=(Fo^2^+2Fc^2^)/3'
_refine_ls_weighting_scheme calc
_refine_ls_wR_factor_gt 0.0558
_refine_ls_wR_factor_ref 0.0611
_reflns_number_gt 7209
_reflns_number_total 9211
_reflns_threshold_expression >2sigma(I)
_cod_data_source_file c0dt01689f.txt
_cod_data_source_block 2c
_cod_original_sg_symbol_H-M 'P 21/n'
_cod_database_code 7015506

loop_
_symmetry_equiv_pos_as_xyz
'x, y, z'
'-x+1/2, y+1/2, -z+1/2'
'-x, -y, -z'
'x-1/2, -y-1/2, z-1/2'

loop_
_atom_site_label
_atom_site_type_symbol
_atom_site_fract_x
_atom_site_fract_y
_atom_site_fract_z
_atom_site_U_iso_or_equiv
_atom_site_adp_type
_atom_site_occupancy
_atom_site_symmetry_multiplicity
_atom_site_calc_flag
_atom_site_refinement_flags
_atom_site_disorder_assembly
_atom_site_disorder_group
Pt1 Pt 0.491388(11) 0.694010(9) 0.127929(4) 0.01391(4) Uani 1 1 d . . .
Cl1 Cl 0.32677(8) 0.82944(7) 0.13363(3) 0.02645(18) Uani 1 1 d . . .
Cl2 Cl 0.65351(8) 0.55542(6) 0.12494(3) 0.02045(16) Uani 1 1 d . . .
O1 O 0.7518(2) 0.93316(18) 0.19942(7) 0.0248(5) Uani 1 1 d . . .
O2 O 0.1494(2) 0.50214(18) 0.07011(7) 0.0190(5) Uani 1 1 d . . .
N1 N 0.6417(3) 0.8031(2) 0.15060(9) 0.0172(5) Uani 1 1 d . . .
N2 N 0.7720(3) 0.9653(2) 0.14791(9) 0.0255(6) Uani 1 1 d . . .
N3 N 0.6901(3) 0.7800(2) 0.23974(9) 0.0230(6) Uani 1 1 d . . .
N4 N 0.3373(2) 0.5878(2) 0.10743(8) 0.0156(5) Uani 1 1 d . . .
N5 N 0.1229(3) 0.5136(2) 0.12255(8) 0.0194(6) Uani 1 1 d . . .
N6 N 0.2942(3) 0.5779(2) 0.01838(8) 0.0195(6) Uani 1 1 d . . .
C1 C 0.6591(3) 0.9019(3) 0.11950(11) 0.0222(7) Uani 1 1 d . . .
H1 H 0.5717 0.9462 0.1178 0.027 Uiso 1 1 calc R . .
C2 C 0.6896(3) 0.8328(3) 0.19618(11) 0.0191(7) Uani 1 1 d . . .
C3 C 0.2657(3) 0.5342(3) 0.14691(10) 0.0181(6) Uani 1 1 d . . .
H3 H 0.2611 0.5867 0.1752 0.022 Uiso 1 1 calc R . .
C4 C 0.2678(3) 0.5613(2) 0.06506(10) 0.0159(6) Uani 1 1 d . . .
C5 C 0.6921(3) 0.8801(3) 0.06679(11) 0.0205(7) Uani 1 1 d . . .
C6 C 0.7549(3) 0.7852(3) 0.05230(12) 0.0227(7) Uani 1 1 d . . .
H6 H 0.7684 0.7251 0.0748 0.027 Uiso 1 1 calc R . .
C7 C 0.7984(3) 0.7774(3) 0.00494(13) 0.0261(8) Uani 1 1 d . . .
H7 H 0.8407 0.7115 -0.0048 0.031 Uiso 1 1 calc R . .
C8 C 0.7807(3) 0.8656(3) -0.02878(11) 0.0250(7) Uani 1 1 d . . .
C9 C 0.7121(3) 0.9577(3) -0.01428(11) 0.0257(7) Uani 1 1 d . . .
H9 H 0.6950 1.0171 -0.0370 0.031 Uiso 1 1 calc R . .
C10 C 0.6679(3) 0.9649(3) 0.03266(12) 0.0248(7) Uani 1 1 d . . .
H10 H 0.6202 1.0289 0.0417 0.030 Uiso 1 1 calc R . .
C11 C 0.8415(4) 0.8603(3) -0.07789(13) 0.0370(9) Uani 1 1 d . . .
H11A H 0.7918 0.9115 -0.1015 0.055 Uiso 1 1 calc R . .
H11B H 0.8321 0.7854 -0.0912 0.055 Uiso 1 1 calc R . .
H11C H 0.9401 0.8804 -0.0728 0.055 Uiso 1 1 calc R . .
C12 C 0.9140(3) 0.9277(3) 0.14210(13) 0.0316(8) Uani 1 1 d . . .
H12A H 0.9797 0.9627 0.1675 0.047 Uiso 1 1 calc R . .
H12B H 0.9378 0.9476 0.1088 0.047 Uiso 1 1 calc R . .
H12C H 0.9191 0.8477 0.1461 0.047 Uiso 1 1 calc R . .
C13 C 0.7256(4) 0.8384(3) 0.28758(11) 0.0282(8) Uani 1 1 d . . .
H13A H 0.7756 0.9074 0.2817 0.034 Uiso 1 1 calc R . .
H13B H 0.7871 0.7920 0.3106 0.034 Uiso 1 1 calc R . .
C14 C 0.5933(3) 0.8642(3) 0.31055(12) 0.0242(7) Uani 1 1 d . . .
H14A H 0.5361 0.9159 0.2887 0.029 Uiso 1 1 calc R . .
H14B H 0.6169 0.9004 0.3433 0.029 Uiso 1 1 calc R . .
C15 C 0.5097(4) 0.7605(3) 0.31768(11) 0.0259(7) Uani 1 1 d . . .
H15A H 0.4202 0.7803 0.3300 0.031 Uiso 1 1 calc R . .
H15B H 0.5617 0.7127 0.3429 0.031 Uiso 1 1 calc R . .
C16 C 0.4820(3) 0.6981(3) 0.26832(11) 0.0240(7) Uani 1 1 d . . .
H16A H 0.4354 0.6276 0.2741 0.029 Uiso 1 1 calc R . .
H16B H 0.4193 0.7419 0.2445 0.029 Uiso 1 1 calc R . .
C17 C 0.6164(4) 0.6761(3) 0.24624(12) 0.0238(7) Uani 1 1 d . . .
H17A H 0.6759 0.6268 0.2686 0.029 Uiso 1 1 calc R . .
H17B H 0.5963 0.6391 0.2135 0.029 Uiso 1 1 calc R . .
C18 C 0.3326(3) 0.4287(3) 0.16644(10) 0.0193(7) Uani 1 1 d . . .
C19 C 0.3269(3) 0.4002(3) 0.21629(11) 0.0231(7) Uani 1 1 d . . .
H19 H 0.2902 0.4509 0.2383 0.028 Uiso 1 1 calc R . .
C20 C 0.3742(3) 0.2985(3) 0.23411(12) 0.0277(8) Uani 1 1 d . . .
H20 H 0.3698 0.2806 0.2682 0.033 Uiso 1 1 calc R . .
C21 C 0.4279(3) 0.2226(3) 0.20299(13) 0.0274(8) Uani 1 1 d . . .
C22 C 0.4367(3) 0.2523(3) 0.15375(12) 0.0254(7) Uani 1 1 d . . .
H22 H 0.4759 0.2023 0.1321 0.031 Uiso 1 1 calc R . .
C23 C 0.3892(3) 0.3538(3) 0.13566(12) 0.0226(7) Uani 1 1 d . . .
H23 H 0.3956 0.3721 0.1017 0.027 Uiso 1 1 calc R . .
C24 C 0.4757(4) 0.1104(3) 0.22207(15) 0.0411(10) Uani 1 1 d . . .
H24A H 0.5655 0.1173 0.2424 0.062 Uiso 1 1 calc R . .
H24B H 0.4856 0.0617 0.1937 0.062 Uiso 1 1 calc R . .
H24C H 0.4070 0.0797 0.2424 0.062 Uiso 1 1 calc R . .
C25 C 0.0347(3) 0.6111(3) 0.12341(12) 0.0246(7) Uani 1 1 d . . .
H25A H 0.0821 0.6742 0.1103 0.037 Uiso 1 1 calc R . .
H25B H 0.0161 0.6262 0.1578 0.037 Uiso 1 1 calc R . .
H25C H -0.0533 0.5981 0.1027 0.037 Uiso 1 1 calc R . .
C26 C 0.1843(3) 0.5673(3) -0.02355(10) 0.0244(7) Uani 1 1 d . . .
H26A H 0.1011 0.5329 -0.0118 0.029 Uiso 1 1 calc R . .
H26B H 0.2170 0.5195 -0.0496 0.029 Uiso 1 1 calc R . .
C27 C 0.1470(3) 0.6800(3) -0.04527(12) 0.0285(8) Uani 1 1 d . . .
H27A H 0.1060 0.7253 -0.0201 0.034 Uiso 1 1 calc R . .
H27B H 0.0768 0.6721 -0.0746 0.034 Uiso 1 1 calc R . .
C28 C 0.2752(4) 0.7374(3) -0.06092(12) 0.0271(8) Uani 1 1 d . . .
H28A H 0.2502 0.8124 -0.0730 0.032 Uiso 1 1 calc R . .
H28B H 0.3106 0.6963 -0.0886 0.032 Uiso 1 1 calc R . .
C29 C 0.3885(3) 0.7441(3) -0.01689(12) 0.0223(7) Uani 1 1 d . . .
H29A H 0.4737 0.7765 -0.0282 0.027 Uiso 1 1 calc R . .
H29B H 0.3571 0.7925 0.0092 0.027 Uiso 1 1 calc R . .
C30 C 0.4212(3) 0.6305(3) 0.00477(11) 0.0181(6) Uani 1 1 d . . .
H30A H 0.4628 0.5847 -0.0201 0.022 Uiso 1 1 calc R . .
H30B H 0.4896 0.6369 0.0347 0.022 Uiso 1 1 calc R . .

loop_
_atom_site_aniso_label
_atom_site_aniso_U_11
_atom_site_aniso_U_22
_atom_site_aniso_U_33
_atom_site_aniso_U_23
_atom_site_aniso_U_13
_atom_site_aniso_U_12
Pt1 0.01367(6) 0.01143(6) 0.01663(6) -0.00043(5) 0.00169(4) -0.00058(5)
Cl1 0.0197(4) 0.0179(4) 0.0422(5) -0.0012(3) 0.0055(3) 0.0042(3)
Cl2 0.0176(4) 0.0151(4) 0.0288(4) 0.0007(3) 0.0034(3) 0.0022(3)
O1 0.0308(13) 0.0212(13) 0.0225(11) -0.0045(9) 0.0032(9) -0.0092(10)
O2 0.0167(11) 0.0236(13) 0.0167(10) 0.0003(9) 0.0024(8) -0.0053(9)
N1 0.0154(12) 0.0132(13) 0.0230(12) -0.0010(11) 0.0021(10) -0.0026(11)
N2 0.0263(15) 0.0236(16) 0.0269(14) -0.0009(12) 0.0036(12) -0.0085(13)
N3 0.0255(15) 0.0244(16) 0.0191(13) -0.0044(11) 0.0026(11) -0.0049(12)
N4 0.0134(12) 0.0144(13) 0.0186(12) 0.0016(10) 0.0001(10) -0.0036(10)
N5 0.0176(13) 0.0238(15) 0.0170(12) 0.0010(11) 0.0024(10) -0.0005(11)
N6 0.0183(13) 0.0236(15) 0.0165(12) 0.0007(11) 0.0012(10) -0.0058(12)
C1 0.0245(17) 0.0145(17) 0.0274(16) 0.0022(13) 0.0015(13) -0.0012(14)
C2 0.0150(15) 0.0184(17) 0.0245(15) -0.0056(13) 0.0043(12) -0.0012(13)
C3 0.0165(15) 0.0180(17) 0.0194(14) 0.0009(12) 0.0005(12) -0.0023(13)
C4 0.0154(15) 0.0117(15) 0.0204(14) 0.0004(12) 0.0015(11) -0.0004(12)
C5 0.0202(16) 0.0171(17) 0.0237(15) 0.0010(13) 0.0002(13) -0.0049(13)
C6 0.0199(17) 0.0205(19) 0.0272(16) 0.0062(13) 0.0008(13) -0.0026(13)
C7 0.0215(18) 0.0189(18) 0.0382(19) -0.0037(15) 0.0044(15) -0.0008(14)
C8 0.0254(18) 0.027(2) 0.0232(16) 0.0007(14) 0.0048(13) -0.0063(15)
C9 0.0326(19) 0.0200(18) 0.0242(16) 0.0085(14) 0.0013(14) 0.0007(15)
C10 0.0278(18) 0.0159(17) 0.0305(17) 0.0005(14) 0.0022(14) 0.0005(14)
C11 0.041(2) 0.040(2) 0.0319(19) 0.0007(17) 0.0110(16) -0.0011(19)
C12 0.0286(19) 0.033(2) 0.0334(18) -0.0037(16) 0.0043(15) -0.0119(17)
C13 0.0287(19) 0.031(2) 0.0238(16) -0.0073(15) -0.0008(14) -0.0059(16)
C14 0.0288(19) 0.0214(19) 0.0222(15) -0.0027(14) 0.0010(13) 0.0002(15)
C15 0.0300(19) 0.026(2) 0.0215(15) -0.0002(14) 0.0040(14) -0.0009(16)
C16 0.0272(18) 0.0218(18) 0.0226(15) 0.0018(14) 0.0012(13) -0.0065(15)
C17 0.0338(19) 0.0149(18) 0.0222(15) 0.0020(13) 0.0005(14) 0.0001(14)
C18 0.0152(15) 0.0212(18) 0.0210(14) 0.0050(13) -0.0004(12) -0.0015(13)
C19 0.0207(17) 0.0264(19) 0.0222(15) 0.0033(14) 0.0030(13) -0.0013(14)
C20 0.0237(18) 0.031(2) 0.0271(16) 0.0130(15) -0.0023(14) -0.0022(16)
C21 0.0193(17) 0.026(2) 0.0375(19) 0.0097(15) 0.0041(15) 0.0025(14)
C22 0.0227(18) 0.0202(19) 0.0338(18) 0.0010(15) 0.0053(14) 0.0013(14)
C23 0.0210(17) 0.0221(18) 0.0251(16) 0.0068(14) 0.0040(13) -0.0025(14)
C24 0.039(2) 0.030(2) 0.055(2) 0.0192(19) 0.0064(19) 0.0088(18)
C25 0.0168(16) 0.029(2) 0.0277(16) -0.0006(14) 0.0021(13) 0.0024(14)
C26 0.0261(17) 0.032(2) 0.0143(14) -0.0025(14) 0.0002(12) -0.0117(15)
C27 0.0228(18) 0.037(2) 0.0246(16) -0.0032(15) -0.0032(13) 0.0043(16)
C28 0.0304(19) 0.0212(18) 0.0281(17) 0.0052(14) -0.0037(14) 0.0003(15)
C29 0.0237(18) 0.0153(17) 0.0276(16) 0.0044(14) 0.0012(13) -0.0006(14)
C30 0.0176(16) 0.0170(17) 0.0204(14) 0.0014(12) 0.0055(12) 0.0000(13)

loop_
_atom_type_symbol
_atom_type_description
_atom_type_scat_dispersion_real
_atom_type_scat_dispersion_imag
_atom_type_scat_source
C C 0.0033 0.0016 'International Tables Vol C Tables 4.2.6.8 and 6.1.1.4'
H H 0.0000 0.0000 'International Tables Vol C Tables 4.2.6.8 and 6.1.1.4'
N N 0.0061 0.0033 'International Tables Vol C Tables 4.2.6.8 and 6.1.1.4'
O O 0.0106 0.0060 'International Tables Vol C Tables 4.2.6.8 and 6.1.1.4'
Cl Cl 0.1484 0.1585 'International Tables Vol C Tables 4.2.6.8 and 6.1.1.4'
Pt Pt -1.7033 8.3905 'International Tables Vol C Tables 4.2.6.8 and 6.1.1.4'

loop_
_geom_angle_atom_site_label_1
_geom_angle_atom_site_label_2
_geom_angle_atom_site_label_3
_geom_angle
_geom_angle_site_symmetry_1
_geom_angle_site_symmetry_3
_geom_angle_publ_flag
N4 Pt1 N1 177.74(9) . . ?
N4 Pt1 Cl1 88.90(7) . . ?
N1 Pt1 Cl1 89.44(7) . . ?
N4 Pt1 Cl2 90.41(7) . . ?
N1 Pt1 Cl2 91.19(7) . . ?
Cl1 Pt1 Cl2 177.81(3) . . ?
C2 O1 N2 106.2(2) . . ?
C4 O2 N5 106.2(2) . . ?
C2 N1 C1 104.8(2) . . ?
C2 N1 Pt1 129.3(2) . . ?
C1 N1 Pt1 118.93(19) . . ?
C12 N2 O1 103.7(2) . . ?
C12 N2 C1 115.3(3) . . ?
O1 N2 C1 100.6(2) . . ?
C2 N3 C17 124.1(3) . . ?
C2 N3 C13 120.8(3) . . ?
C17 N3 C13 112.3(2) . . ?
C4 N4 C3 106.5(2) . . ?
C4 N4 Pt1 134.4(2) . . ?
C3 N4 Pt1 118.47(18) . . ?
C25 N5 O2 104.7(2) . . ?
C25 N5 C3 111.8(2) . . ?
O2 N5 C3 101.0(2) . . ?
C4 N6 C30 123.8(2) . . ?
C4 N6 C26 121.2(2) . . ?
C30 N6 C26 113.7(2) . . ?
N2 C1 N1 104.6(2) . . ?
N2 C1 C5 111.0(2) . . ?
N1 C1 C5 115.9(3) . . ?
N2 C1 H1 108.4 . . ?
N1 C1 H1 108.4 . . ?
C5 C1 H1 108.4 . . ?
N1 C2 N3 130.9(3) . . ?
N1 C2 O1 114.5(3) . . ?
N3 C2 O1 114.5(3) . . ?
N4 C3 N5 104.0(2) . . ?
N4 C3 C18 114.1(2) . . ?
N5 C3 C18 110.8(2) . . ?
N4 C3 H3 109.3 . . ?
N5 C3 H3 109.3 . . ?
C18 C3 H3 109.3 . . ?
N4 C4 N6 131.3(3) . . ?
N4 C4 O2 113.7(2) . . ?
N6 C4 O2 115.0(2) . . ?
C6 C5 C10 118.9(3) . . ?
C6 C5 C1 123.8(3) . . ?
C10 C5 C1 117.1(3) . . ?
C5 C6 C7 120.2(3) . . ?
C5 C6 H6 119.9 . . ?
C7 C6 H6 119.9 . . ?
C6 C7 C8 120.9(3) . . ?
C6 C7 H7 119.5 . . ?
C8 C7 H7 119.5 . . ?
C9 C8 C7 117.8(3) . . ?
C9 C8 C11 121.9(3) . . ?
C7 C8 C11 120.3(3) . . ?
C8 C9 C10 121.1(3) . . ?
C8 C9 H9 119.4 . . ?
C10 C9 H9 119.4 . . ?
C9 C10 C5 120.9(3) . . ?
C9 C10 H10 119.6 . . ?
C5 C10 H10 119.6 . . ?
C8 C11 H11A 109.5 . . ?
C8 C11 H11B 109.5 . . ?
H11A C11 H11B 109.5 . . ?
C8 C11 H11C 109.5 . . ?
H11A C11 H11C 109.5 . . ?
H11B C11 H11C 109.5 . . ?
N2 C12 H12A 109.5 . . ?
N2 C12 H12B 109.5 . . ?
H12A C12 H12B 109.5 . . ?
N2 C12 H12C 109.5 . . ?
H12A C12 H12C 109.5 . . ?
H12B C12 H12C 109.5 . . ?
N3 C13 C14 109.1(3) . . ?
N3 C13 H13A 109.9 . . ?
C14 C13 H13A 109.9 . . ?
N3 C13 H13B 109.9 . . ?
C14 C13 H13B 109.9 . . ?
H13A C13 H13B 108.3 . . ?
C13 C14 C15 111.4(3) . . ?
C13 C14 H14A 109.4 . . ?
C15 C14 H14A 109.4 . . ?
C13 C14 H14B 109.4 . . ?
C15 C14 H14B 109.4 . . ?
H14A C14 H14B 108.0 . . ?
C14 C15 C16 110.3(3) . . ?
C14 C15 H15A 109.6 . . ?
C16 C15 H15A 109.6 . . ?
C14 C15 H15B 109.6 . . ?
C16 C15 H15B 109.6 . . ?
H15A C15 H15B 108.1 . . ?
C17 C16 C15 110.7(3) . . ?
C17 C16 H16A 109.5 . . ?
C15 C16 H16A 109.5 . . ?
C17 C16 H16B 109.5 . . ?
C15 C16 H16B 109.5 . . ?
H16A C16 H16B 108.1 . . ?
N3 C17 C16 110.1(3) . . ?
N3 C17 H17A 109.7 . . ?
C16 C17 H17A 109.7 . . ?
N3 C17 H17B 109.7 . . ?
C16 C17 H17B 109.7 . . ?
H17A C17 H17B 108.2 . . ?
C23 C18 C19 118.2(3) . . ?
C23 C18 C3 122.3(3) . . ?
C19 C18 C3 119.2(3) . . ?
C20 C19 C18 120.7(3) . . ?
C20 C19 H19 119.7 . . ?
C18 C19 H19 119.7 . . ?
C21 C20 C19 121.1(3) . . ?
C21 C20 H20 119.5 . . ?
C19 C20 H20 119.5 . . ?
C20 C21 C22 118.1(3) . . ?
C20 C21 C24 121.1(3) . . ?
C22 C21 C24 120.8(3) . . ?
C21 C22 C23 121.1(3) . . ?
C21 C22 H22 119.5 . . ?
C23 C22 H22 119.5 . . ?
C18 C23 C22 120.9(3) . . ?
C18 C23 H23 119.6 . . ?
C22 C23 H23 119.6 . . ?
C21 C24 H24A 109.5 . . ?
C21 C24 H24B 109.5 . . ?
H24A C24 H24B 109.5 . . ?
C21 C24 H24C 109.5 . . ?
H24A C24 H24C 109.5 . . ?
H24B C24 H24C 109.5 . . ?
N5 C25 H25A 109.5 . . ?
N5 C25 H25B 109.5 . . ?
H25A C25 H25B 109.5 . . ?
N5 C25 H25C 109.5 . . ?
H25A C25 H25C 109.5 . . ?
H25B C25 H25C 109.5 . . ?
N6 C26 C27 109.8(3) . . ?
N6 C26 H26A 109.7 . . ?
C27 C26 H26A 109.7 . . ?
N6 C26 H26B 109.7 . . ?
C27 C26 H26B 109.7 . . ?
H26A C26 H26B 108.2 . . ?
C26 C27 C28 110.7(3) . . ?
C26 C27 H27A 109.5 . . ?
C28 C27 H27A 109.5 . . ?
C26 C27 H27B 109.5 . . ?
C28 C27 H27B 109.5 . . ?
H27A C27 H27B 108.1 . . ?
C27 C28 C29 110.3(3) . . ?
C27 C28 H28A 109.6 . . ?
C29 C28 H28A 109.6 . . ?
C27 C28 H28B 109.6 . . ?
C29 C28 H28B 109.6 . . ?
H28A C28 H28B 108.1 . . ?
C30 C29 C28 110.6(3) . . ?
C30 C29 H29A 109.5 . . ?
C28 C29 H29A 109.5 . . ?
C30 C29 H29B 109.5 . . ?
C28 C29 H29B 109.5 . . ?
H29A C29 H29B 108.1 . . ?
N6 C30 C29 110.4(2) . . ?
N6 C30 H30A 109.6 . . ?
C29 C30 H30A 109.6 . . ?
N6 C30 H30B 109.6 . . ?
C29 C30 H30B 109.6 . . ?
H30A C30 H30B 108.1 . . ?

loop_
_geom_bond_atom_site_label_1
_geom_bond_atom_site_label_2
_geom_bond_distance
_geom_bond_site_symmetry_2
_geom_bond_publ_flag
Pt1 N4 2.006(2) . yes
Pt1 N1 2.016(2) . yes
Pt1 Cl1 2.3087(8) . yes
Pt1 Cl2 2.3108(7) . yes
O1 C2 1.361(4) . yes
O1 N2 1.475(3) . yes
O2 C4 1.372(3) . yes
O2 N5 1.470(3) . yes
N1 C2 1.316(4) . yes
N1 C1 1.485(4) . yes
N2 C12 1.473(4) . ?
N2 C1 1.482(4) . yes
N3 C2 1.338(4) . ?
N3 C17 1.471(4) . ?
N3 C13 1.481(4) . ?
N4 C4 1.302(4) . yes
N4 C3 1.482(4) . yes
N5 C25 1.464(4) . ?
N5 C3 1.486(4) . yes
N6 C4 1.326(3) . ?
N6 C30 1.467(4) . ?
N6 C26 1.472(4) . ?
C1 C5 1.512(4) . ?
C1 H1 1.0000 . ?
C3 C18 1.507(4) . ?
C3 H3 1.0000 . ?
C5 C6 1.380(4) . ?
C5 C10 1.386(4) . ?
C6 C7 1.389(4) . ?
C6 H6 0.9500 . ?
C7 C8 1.405(5) . ?
C7 H7 0.9500 . ?
C8 C9 1.381(5) . ?
C8 C11 1.506(4) . ?
C9 C10 1.381(4) . ?
C9 H9 0.9500 . ?
C10 H10 0.9500 . ?
C11 H11A 0.9800 . ?
C11 H11B 0.9800 . ?
C11 H11C 0.9800 . ?
C12 H12A 0.9800 . ?
C12 H12B 0.9800 . ?
C12 H12C 0.9800 . ?
C13 C14 1.514(5) . ?
C13 H13A 0.9900 . ?
C13 H13B 0.9900 . ?
C14 C15 1.522(5) . ?
C14 H14A 0.9900 . ?
C14 H14B 0.9900 . ?
C15 C16 1.530(4) . ?
C15 H15A 0.9900 . ?
C15 H15B 0.9900 . ?
C16 C17 1.511(5) . ?
C16 H16A 0.9900 . ?
C16 H16B 0.9900 . ?
C17 H17A 0.9900 . ?
C17 H17B 0.9900 . ?
C18 C23 1.385(4) . ?
C18 C19 1.395(4) . ?
C19 C20 1.387(5) . ?
C19 H19 0.9500 . ?
C20 C21 1.385(5) . ?
C20 H20 0.9500 . ?
C21 C22 1.387(5) . ?
C21 C24 1.514(5) . ?
C22 C23 1.388(5) . ?
C22 H22 0.9500 . ?
C23 H23 0.9500 . ?
C24 H24A 0.9800 . ?
C24 H24B 0.9800 . ?
C24 H24C 0.9800 . ?
C25 H25A 0.9800 . ?
C25 H25B 0.9800 . ?
C25 H25C 0.9800 . ?
C26 C27 1.520(5) . ?
C26 H26A 0.9900 . ?
C26 H26B 0.9900 . ?
C27 C28 1.523(5) . ?
C27 H27A 0.9900 . ?
C27 H27B 0.9900 . ?
C28 C29 1.529(4) . ?
C28 H28A 0.9900 . ?
C28 H28B 0.9900 . ?
C29 C30 1.521(4) . ?
C29 H29A 0.9900 . ?
C29 H29B 0.9900 . ?
C30 H30A 0.9900 . ?
C30 H30B 0.9900 . ?
